data_4314196
loop_
_publ_author_name
'Vincent J. Catalano'
'Mark A. Malwitz'

_publ_contact_author_address
;
Department of Chemistry
University of Nevada
Reno, NV  89557
;
_publ_contact_author_email vjc@unr.edu
_publ_contact_author_name 'Professor Vincent J. Catalano'
_publ_contact_author_phone '775 784 1329'
_publ_section_title
;
 Short Metal-Metal Separations in a Highly Luminescent Trimetallic Ag(I)
 Complex Stabilized by Bridging NHC Ligands
;
_journal_name_full 'Inorganic Chemistry'
_journal_page_first 5483
_journal_page_last 5485
_journal_paper_doi 10.1021/ic034483u
_journal_volume 42
_journal_year 2003
_chemical_formula_sum 'C30 H28 Ag B F4 N8'
_chemical_formula_weight 695.28
_chemical_name_common 1.BF4
_chemical_name_systematic
; 
 ? 
;
_space_group_IT_number 15
_symmetry_cell_setting monoclinic
_symmetry_space_group_name_Hall '-C 2yc'
_symmetry_space_group_name_H-M 'C 1 2/c 1'
_atom_sites_solution_hydrogens geom
_atom_sites_solution_primary direct
_atom_sites_solution_secondary difmap
_audit_creation_method SHELXL-97
_cell_angle_alpha 90.00
_cell_angle_beta 102.519(19)
_cell_angle_gamma 90.00
_cell_formula_units_Z 4
_cell_length_a 14.2974(12)
_cell_length_b 9.0256(7)
_cell_length_c 24.091(3)
_cell_measurement_reflns_used 28
_cell_measurement_temperature 298(2)
_cell_measurement_theta_max 12.49
_cell_measurement_theta_min 4.83
_cell_volume 3034.9(6)
_computing_cell_refinement 'Bruker XSCANS'
_computing_data_collection 'Bruker XSCANS'
_computing_data_reduction 'Bruker SHELXTL'
_computing_molecular_graphics 'Bruker SHELXTL'
_computing_publication_material 'Bruker SHELXTL'
_computing_structure_refinement 'SHELXL-97 (Sheldrick, 1997)'
_computing_structure_solution 'SHELXS-97 (Sheldrick, 1990)'
_diffrn_ambient_temperature 298(2)
_diffrn_measured_fraction_theta_full 0.765
_diffrn_measured_fraction_theta_max 0.765
_diffrn_measurement_device_type 'Bruker P4'
_diffrn_measurement_method '\w scans'
_diffrn_radiation_monochromator graphite
_diffrn_radiation_source 'fine-focus sealed tube'
_diffrn_radiation_type MoK\a
_diffrn_radiation_wavelength 0.71073
_diffrn_reflns_av_R_equivalents 0.0235
_diffrn_reflns_av_sigmaI/netI 0.0207
_diffrn_reflns_limit_h_max 15
_diffrn_reflns_limit_h_min -9
_diffrn_reflns_limit_k_max 9
_diffrn_reflns_limit_k_min -9
_diffrn_reflns_limit_l_max 25
_diffrn_reflns_limit_l_min -25
_diffrn_reflns_number 4787
_diffrn_reflns_theta_full 24.86
_diffrn_reflns_theta_max 24.86
_diffrn_reflns_theta_min 2.69
_diffrn_standards_interval_count 97
_diffrn_standards_number 3
_exptl_absorpt_coefficient_mu 0.724
_exptl_absorpt_correction_T_max 0.3037
_exptl_absorpt_correction_T_min 0.2828
_exptl_absorpt_correction_type empirical
_exptl_crystal_colour colorless
_exptl_crystal_density_diffrn 1.522
_exptl_crystal_density_method 'not measured'
_exptl_crystal_description block
_exptl_crystal_F_000 1408
_exptl_crystal_size_max .62
_exptl_crystal_size_mid .88
_exptl_crystal_size_min .64
_refine_diff_density_max 0.628
_refine_diff_density_min -0.442
_refine_diff_density_rms 0.057
_refine_ls_extinction_coef 0.0081(5)
_refine_ls_extinction_expression Fc^*^=kFc[1+0.001xFc^2^\l^3^/sin(2\q)]^-1/4^
_refine_ls_extinction_method SHELXL
_refine_ls_goodness_of_fit_ref 1.039
_refine_ls_hydrogen_treatment mixed
_refine_ls_matrix_type full
_refine_ls_number_parameters 202
_refine_ls_number_reflns 2000
_refine_ls_number_restraints 0
_refine_ls_restrained_S_all 1.039
_refine_ls_R_factor_all 0.0426
_refine_ls_R_factor_gt 0.0327
_refine_ls_shift/su_max 0.000
_refine_ls_shift/su_mean 0.000
_refine_ls_structure_factor_coef Fsqd
_refine_ls_weighting_details 'calc w=1/[\s^2^(Fo^2^)+(0.0548P)^2^+6.2978P] where P=(Fo^2^+2Fc^2^)/3'
_refine_ls_weighting_scheme calc
_refine_ls_wR_factor_gt 0.0874
_refine_ls_wR_factor_ref 0.0942
_reflns_number_gt 1667
_reflns_number_total 2000
_reflns_threshold_expression >2sigma(I)
_cod_data_source_file ic034483usi20030508_045038_3.cif
_cod_data_source_block testc
_cod_depositor_comments
;
The following automatic conversions were performed:

'_symmetry_cell_setting' value 'Monoclinic' changed to 'monoclinic'
according to the built-in table from CIF Core dictionary named
'cif_core.dic' version 2.4.1 from 2010-06-29.

Automatic conversion script
Id: cif_fix_values 1646 2011-03-28 12:23:43Z adriana 
;
_cod_original_cell_volume 3034.8(5)
_cod_database_code 4314196

loop_
_symmetry_equiv_pos_as_xyz
'x, y, z'
'-x, y, -z+1/2'
'x+1/2, y+1/2, z'
'-x+1/2, y+1/2, -z+1/2'
'-x, -y, -z'
'x, -y, z-1/2'
'-x+1/2, -y+1/2, -z'
'x+1/2, -y+1/2, z-1/2'

loop_
_atom_site_label
_atom_site_type_symbol
_atom_site_fract_x
_atom_site_fract_y
_atom_site_fract_z
_atom_site_U_iso_or_equiv
_atom_site_adp_type
_atom_site_occupancy
_atom_site_symmetry_multiplicity
_atom_site_calc_flag
_atom_site_refinement_flags
_atom_site_disorder_assembly
_atom_site_disorder_group
Ag1 Ag 0.0000 0.0000 0.5000 0.0443(2) Uani 1 2 d S . .
N1 N 0.1509(2) 0.1079(3) 0.60332(12) 0.0410(8) Uani 1 1 d . . .
N2 N 0.0422(2) -0.0086(3) 0.63296(13) 0.0396(8) Uani 1 1 d . . .
N3 N 0.2347(3) 0.0046(4) 0.49449(16) 0.0568(10) Uani 1 1 d . . .
N4 N -0.1978(2) -0.0579(4) 0.66141(14) 0.0483(9) Uani 1 1 d . . .
B1 B 0.5000 0.0769(11) 0.7500 0.061(2) Uani 1 2 d S . .
F1 F 0.4230(4) 0.1520(8) 0.7329(2) 0.209(3) Uani 1 1 d . . .
F2 F 0.5157(4) -0.0062(6) 0.7061(2) 0.151(2) Uani 1 1 d . . .
C1 C 0.0665(3) 0.0386(4) 0.58509(16) 0.0381(9) Uani 1 1 d . . .
C2 C 0.1795(3) 0.1039(5) 0.66169(16) 0.0489(10) Uani 1 1 d . . .
H2A H 0.2352 0.1440 0.6838 0.059 Uiso 1 1 calc R . .
C3 C 0.1109(3) 0.0307(5) 0.68024(17) 0.0483(11) Uani 1 1 d . . .
H3A H 0.1098 0.0102 0.7179 0.058 Uiso 1 1 calc R . .
C4 C 0.2065(3) 0.1758(5) 0.56524(17) 0.0501(10) Uani 1 1 d . . .
H4A H 0.2449 0.2559 0.5852 0.060 Uiso 1 1 calc R . .
H4B H 0.1626 0.2179 0.5326 0.060 Uiso 1 1 calc R . .
C5 C 0.2712(3) 0.0667(5) 0.54480(16) 0.0445(10) Uani 1 1 d . . .
C9 C 0.2900(4) -0.0916(6) 0.4751(2) 0.0745(15) Uani 1 1 d . . .
H9A H 0.2656 -0.1377 0.4404 0.089 Uiso 1 1 calc R . .
C8 C 0.3816(5) -0.1269(7) 0.5034(3) 0.0870(18) Uani 1 1 d . . .
H8A H 0.4184 -0.1933 0.4877 0.104 Uiso 1 1 calc R . .
C7 C 0.4172(4) -0.0630(8) 0.5546(3) 0.0863(18) Uani 1 1 d . . .
H7A H 0.4788 -0.0854 0.5747 0.104 Uiso 1 1 calc R . .
C6 C 0.3613(3) 0.0348(6) 0.5761(2) 0.0657(14) Uani 1 1 d . . .
H6A H 0.3838 0.0791 0.6113 0.079 Uiso 1 1 calc R . .
C10 C -0.0477(3) -0.0825(5) 0.63493(17) 0.0453(10) Uani 1 1 d . . .
H10A H -0.0339 -0.1682 0.6596 0.054 Uiso 1 1 calc R . .
H10B H -0.0768 -0.1177 0.5971 0.054 Uiso 1 1 calc R . .
C11 C -0.1186(3) 0.0151(4) 0.65588(16) 0.0421(9) Uani 1 1 d . . .
C12 C -0.1056(3) 0.1640(5) 0.66737(17) 0.0506(11) Uani 1 1 d . . .
H12A H -0.0496 0.2114 0.6635 0.061 Uiso 1 1 calc R . .
C13 C -0.1777(3) 0.2421(5) 0.68480(19) 0.0593(12) Uani 1 1 d . . .
H13A H -0.1706 0.3426 0.6931 0.071 Uiso 1 1 calc R . .
C14 C -0.2592(3) 0.1692(6) 0.68954(19) 0.0621(12) Uani 1 1 d . . .
H14A H -0.3092 0.2195 0.7003 0.075 Uiso 1 1 calc R . .
C15 C -0.2658(3) 0.0206(5) 0.6782(2) 0.0556(12) Uani 1 1 d . . .
H15A H -0.3210 -0.0286 0.6824 0.067 Uiso 1 1 calc R . .

loop_
_atom_site_aniso_label
_atom_site_aniso_U_11
_atom_site_aniso_U_22
_atom_site_aniso_U_33
_atom_site_aniso_U_23
_atom_site_aniso_U_13
_atom_site_aniso_U_12
Ag1 0.0547(3) 0.0466(3) 0.0302(3) -0.00377(18) 0.00634(19) -0.0056(2)
N1 0.0421(18) 0.0487(19) 0.0337(18) -0.0025(14) 0.0113(14) -0.0097(15)
N2 0.0391(17) 0.0493(19) 0.0334(18) -0.0022(14) 0.0142(14) -0.0040(15)
N3 0.064(2) 0.062(2) 0.046(2) -0.0018(18) 0.0135(19) -0.0043(19)
N4 0.042(2) 0.059(2) 0.047(2) -0.0010(17) 0.0164(16) -0.0091(17)
B1 0.036(4) 0.099(6) 0.049(4) 0.000 0.013(3) 0.000
F1 0.160(4) 0.312(8) 0.184(5) 0.155(5) 0.103(4) 0.160(5)
F2 0.124(3) 0.211(6) 0.129(4) -0.084(3) 0.050(3) -0.041(3)
C1 0.041(2) 0.040(2) 0.035(2) -0.0021(16) 0.0122(18) -0.0014(17)
C2 0.044(2) 0.068(3) 0.033(2) -0.008(2) 0.0028(18) -0.006(2)
C3 0.046(2) 0.071(3) 0.028(2) -0.0013(19) 0.0087(18) -0.001(2)
C4 0.057(2) 0.050(2) 0.046(2) 0.0002(19) 0.018(2) -0.018(2)
C5 0.048(2) 0.049(2) 0.039(2) 0.0065(19) 0.0162(19) -0.0144(19)
C9 0.107(4) 0.069(4) 0.054(3) 0.004(3) 0.031(3) 0.016(3)
C8 0.104(5) 0.077(4) 0.097(5) 0.023(3) 0.061(4) 0.027(3)
C7 0.054(3) 0.098(4) 0.108(5) 0.028(4) 0.021(3) 0.009(3)
C6 0.056(3) 0.079(4) 0.060(3) 0.009(3) 0.006(2) -0.014(3)
C10 0.047(2) 0.047(2) 0.047(2) -0.0036(19) 0.0204(19) -0.0087(19)
C11 0.043(2) 0.052(2) 0.032(2) 0.0028(17) 0.0095(17) -0.0016(19)
C12 0.051(2) 0.049(3) 0.057(3) -0.001(2) 0.022(2) -0.006(2)
C13 0.069(3) 0.051(3) 0.061(3) -0.003(2) 0.019(2) 0.005(2)
C14 0.058(3) 0.074(3) 0.060(3) 0.002(2) 0.023(2) 0.015(2)
C15 0.039(2) 0.078(3) 0.054(3) 0.007(2) 0.020(2) -0.002(2)

loop_
_atom_type_symbol
_atom_type_description
_atom_type_scat_dispersion_real
_atom_type_scat_dispersion_imag
_atom_type_scat_source
C C 0.0033 0.0016 'International Tables Vol C Tables 4.2.6.8 and 6.1.1.4'
H H 0.0000 0.0000 'International Tables Vol C Tables 4.2.6.8 and 6.1.1.4'
B B 0.0013 0.0007 'International Tables Vol C Tables 4.2.6.8 and 6.1.1.4'
N N 0.0061 0.0033 'International Tables Vol C Tables 4.2.6.8 and 6.1.1.4'
F F 0.0171 0.0103 'International Tables Vol C Tables 4.2.6.8 and 6.1.1.4'
Ag Ag -0.8971 1.1015 'International Tables Vol C Tables 4.2.6.8 and 6.1.1.4'

loop_
_geom_angle_atom_site_label_1
_geom_angle_atom_site_label_2
_geom_angle_atom_site_label_3
_geom_angle
_geom_angle_site_symmetry_1
_geom_angle_site_symmetry_3
_geom_angle_publ_flag
C1 Ag1 C1 180.000(1) . 5_556 ?
C1 N1 C2 111.6(3) . . ?
C1 N1 C4 123.9(3) . . ?
C2 N1 C4 124.6(3) . . ?
C1 N2 C3 110.9(3) . . ?
C1 N2 C10 124.5(3) . . ?
C3 N2 C10 124.5(3) . . ?
C9 N3 C5 116.7(4) . . ?
C15 N4 C11 117.1(4) . . ?
F1 B1 F1 116.2(10) 2_656 . ?
F1 B1 F2 108.5(4) 2_656 2_656 ?
F1 B1 F2 105.5(3) . 2_656 ?
F1 B1 F2 105.5(3) 2_656 . ?
F1 B1 F2 108.5(4) . . ?
F2 B1 F2 112.7(8) 2_656 . ?
N2 C1 N1 104.3(3) . . ?
N2 C1 Ag1 129.8(3) . . ?
N1 C1 Ag1 125.6(3) . . ?
C3 C2 N1 106.1(3) . . ?
C2 C3 N2 107.1(3) . . ?
N1 C4 C5 112.6(3) . . ?
N3 C5 C6 123.1(4) . . ?
N3 C5 C4 115.1(4) . . ?
C6 C5 C4 121.8(4) . . ?
N3 C9 C8 123.6(5) . . ?
C7 C8 C9 118.8(5) . . ?
C6 C7 C8 118.9(5) . . ?
C7 C6 C5 118.9(5) . . ?
N2 C10 C11 113.9(3) . . ?
N4 C11 C12 122.6(4) . . ?
N4 C11 C10 112.9(3) . . ?
C12 C11 C10 124.4(4) . . ?
C11 C12 C13 118.7(4) . . ?
C14 C13 C12 119.0(4) . . ?
C13 C14 C15 118.7(4) . . ?
N4 C15 C14 123.9(4) . . ?

loop_
_geom_bond_atom_site_label_1
_geom_bond_atom_site_label_2
_geom_bond_distance
_geom_bond_site_symmetry_2
_geom_bond_publ_flag
Ag1 C1 2.093(4) . ?
Ag1 C1 2.093(4) 5_556 ?
N1 C1 1.346(5) . ?
N1 C2 1.377(5) . ?
N1 C4 1.471(5) . ?
N2 C1 1.344(5) . ?
N2 C3 1.379(5) . ?
N2 C10 1.458(5) . ?
N3 C9 1.326(6) . ?
N3 C5 1.334(6) . ?
N4 C15 1.335(6) . ?
N4 C11 1.341(5) . ?
B1 F1 1.283(6) 2_656 ?
B1 F1 1.283(6) . ?
B1 F2 1.353(7) 2_656 ?
B1 F2 1.353(7) . ?
C2 C3 1.337(6) . ?
C4 C5 1.506(6) . ?
C5 C6 1.375(6) . ?
C9 C8 1.376(8) . ?
C8 C7 1.357(8) . ?
C7 C6 1.366(8) . ?
C10 C11 1.510(6) . ?
C11 C12 1.377(6) . ?
C12 C13 1.387(6) . ?
C13 C14 1.364(6) . ?
C14 C15 1.367(7) . ?

loop_
_geom_torsion_atom_site_label_1
_geom_torsion_atom_site_label_2
_geom_torsion_atom_site_label_3
_geom_torsion_atom_site_label_4
_geom_torsion
_geom_torsion_site_symmetry_1
_geom_torsion_site_symmetry_2
_geom_torsion_site_symmetry_3
_geom_torsion_site_symmetry_4
_geom_torsion_publ_flag
C3 N2 C1 N1 -0.2(4) . . . . ?
C10 N2 C1 N1 176.0(3) . . . . ?
C3 N2 C1 Ag1 174.2(3) . . . . ?
C10 N2 C1 Ag1 -9.6(5) . . . . ?
C2 N1 C1 N2 0.2(4) . . . . ?
C4 N1 C1 N2 178.8(3) . . . . ?
C2 N1 C1 Ag1 -174.5(3) . . . . ?
C4 N1 C1 Ag1 4.1(5) . . . . ?
C1 Ag1 C1 N2 87(100) 5_556 . . . ?
C1 Ag1 C1 N1 -100(100) 5_556 . . . ?
C1 N1 C2 C3 -0.2(5) . . . . ?
C4 N1 C2 C3 -178.8(4) . . . . ?
N1 C2 C3 N2 0.1(5) . . . . ?
C1 N2 C3 C2 0.0(5) . . . . ?
C10 N2 C3 C2 -176.1(4) . . . . ?
C1 N1 C4 C5 -86.0(5) . . . . ?
C2 N1 C4 C5 92.4(4) . . . . ?
C9 N3 C5 C6 -0.1(6) . . . . ?
C9 N3 C5 C4 179.7(4) . . . . ?
N1 C4 C5 N3 94.9(4) . . . . ?
N1 C4 C5 C6 -85.4(5) . . . . ?
C5 N3 C9 C8 -1.3(7) . . . . ?
N3 C9 C8 C7 1.5(9) . . . . ?
C9 C8 C7 C6 -0.4(9) . . . . ?
C8 C7 C6 C5 -0.8(8) . . . . ?
N3 C5 C6 C7 1.1(7) . . . . ?
C4 C5 C6 C7 -178.6(5) . . . . ?
C1 N2 C10 C11 -104.6(4) . . . . ?
C3 N2 C10 C11 71.0(5) . . . . ?
C15 N4 C11 C12 0.7(6) . . . . ?
C15 N4 C11 C10 -178.2(4) . . . . ?
N2 C10 C11 N4 -175.3(3) . . . . ?
N2 C10 C11 C12 5.8(6) . . . . ?
N4 C11 C12 C13 -0.7(6) . . . . ?
C10 C11 C12 C13 178.1(4) . . . . ?
C11 C12 C13 C14 -0.5(7) . . . . ?
C12 C13 C14 C15 1.5(7) . . . . ?
C11 N4 C15 C14 0.4(6) . . . . ?
C13 C14 C15 N4 -1.5(7) . . . . ?
